data_1516396
loop_
_publ_author_name
'Rodrigues, Marcelo O.'
'Paz, Filipe A Almeida'
'Freire, Ricardo O.'
'de S\'a, Gilberto F'
'Galembeck, Andr\'e'
'Montenegro, Maria C. B. S. M.'
'Ara\'ujo, Alberto N'
'Alves, S.'

_publ_section_title
;
 Modeling, structural, and spectroscopic studies of lanthanide-organic
 frameworks.
;
_journal_issue 36
_journal_name_full 'The journal of physical chemistry. B'
_journal_page_first 12181
_journal_page_last 12188
_journal_paper_doi 10.1021/jp9022629
_journal_volume 113
_journal_year 2009
_chemical_formula_moiety 'C6 H6 Gd O9'
_chemical_formula_sum 'C6 H6 Gd O9'
_chemical_formula_weight 379.36
_chemical_name_systematic
; 
 ? 
;
_space_group_IT_number 58
_symmetry_cell_setting orthorhombic
_symmetry_space_group_name_Hall '-P 2 2n'
_symmetry_space_group_name_H-M 'P n n m'
_atom_sites_solution_hydrogens geom
_atom_sites_solution_primary direct
_atom_sites_solution_secondary difmap
_audit_creation_date '23 October 2006'
_audit_creation_method 'SHELXL-97, manual editing plus enCIFer'
_cell_angle_alpha 90.00
_cell_angle_beta 90.00
_cell_angle_gamma 90.00
_cell_formula_units_Z 4
_cell_length_a 13.3662(6)
_cell_length_b 6.5897(3)
_cell_length_c 10.1045(4)
_cell_measurement_reflns_used 5151
_cell_measurement_temperature 150(2)
_cell_measurement_theta_max 29.02
_cell_measurement_theta_min 2.53
_cell_volume 890.00(7)
_computing_cell_refinement 'BRUKER Smart'
_computing_data_collection 'BRUKER Smart'
_computing_data_reduction 'BRUKER Saint'
_computing_molecular_graphics 'SHELXTL (Bruker 2001)'
_computing_publication_material 'SHELXTL (Bruker 2001)'
_computing_structure_refinement 'SHELXTL (Bruker 2001)'
_computing_structure_solution 'SHELXTL (Bruker 2001)'
_diffrn_ambient_temperature 150(2)
_diffrn_measured_fraction_theta_full 0.997
_diffrn_measured_fraction_theta_max 0.997
_diffrn_measurement_device_type 'Bruker X8 Kappa CCD APEX II'
_diffrn_measurement_method 'omega/phi scans'
_diffrn_radiation_monochromator graphite
_diffrn_radiation_source 'fine-focus sealed tube'
_diffrn_radiation_type MoK\a
_diffrn_radiation_wavelength 0.71073
_diffrn_reflns_av_R_equivalents 0.0193
_diffrn_reflns_av_sigmaI/netI 0.0083
_diffrn_reflns_limit_h_max 16
_diffrn_reflns_limit_h_min -15
_diffrn_reflns_limit_k_max 7
_diffrn_reflns_limit_k_min -7
_diffrn_reflns_limit_l_max 12
_diffrn_reflns_limit_l_min -12
_diffrn_reflns_number 12523
_diffrn_reflns_theta_full 25.33
_diffrn_reflns_theta_max 25.33
_diffrn_reflns_theta_min 3.69
_exptl_absorpt_coefficient_mu 7.490
_exptl_absorpt_correction_T_max 0.3625
_exptl_absorpt_correction_T_min 0.3158
_exptl_absorpt_correction_type multi-scan
_exptl_absorpt_process_details
;
 SADABS (Sheldrick, 1997)
;
_exptl_crystal_colour Colourless
_exptl_crystal_density_diffrn 2.831
_exptl_crystal_density_method 'not measured'
_exptl_crystal_description Block
_exptl_crystal_F_000 712
_exptl_crystal_size_max 0.20
_exptl_crystal_size_mid 0.19
_exptl_crystal_size_min 0.17
_refine_diff_density_max 0.390
_refine_diff_density_min -0.852
_refine_diff_density_rms 0.085
_refine_ls_extinction_method none
_refine_ls_goodness_of_fit_ref 1.247
_refine_ls_hydrogen_treatment mixed
_refine_ls_matrix_type full
_refine_ls_number_parameters 89
_refine_ls_number_reflns 860
_refine_ls_number_restraints 6
_refine_ls_restrained_S_all 1.243
_refine_ls_R_factor_all 0.0119
_refine_ls_R_factor_gt 0.0118
_refine_ls_shift/su_max 0.001
_refine_ls_shift/su_mean 0.000
_refine_ls_structure_factor_coef Fsqd
_refine_ls_weighting_details 'calc w=1/[\s^2^(Fo^2^)+(0.0102P)^2^+1.8064P] where P=(Fo^2^+2Fc^2^)/3'
_refine_ls_weighting_scheme calc
_refine_ls_wR_factor_gt 0.0289
_refine_ls_wR_factor_ref 0.0289
_reflns_number_gt 854
_reflns_number_total 860
_reflns_threshold_expression I>2\s(I)
_cod_data_source_file jp9022629_si_001.cif
_cod_data_source_block Gd
_cod_depositor_comments
;
The following automatic conversions were performed:

'_symmetry_cell_setting' value 'Orthorhombic' changed to
'orthorhombic' according to
/usr/data/users/saulius/automatic-downloads/retrospective/ACS/lib/dictionaries/cif_core.dic
dictionary named 'cif_core.dic' version 2.4.2 from 2011-04-26.

Automatic conversion script
Id: cif_fix_values 2281 2013-09-26 08:29:07Z andrius 
;
_cod_database_code 1516396

loop_
_symmetry_equiv_pos_as_xyz
'x, y, z'
'-x, -y, z'
'-x+1/2, y+1/2, -z+1/2'
'x+1/2, -y+1/2, -z+1/2'
'-x, -y, -z'
'x, y, -z'
'x-1/2, -y-1/2, z-1/2'
'-x-1/2, y-1/2, z-1/2'

loop_
_atom_site_label
_atom_site_type_symbol
_atom_site_fract_x
_atom_site_fract_y
_atom_site_fract_z
_atom_site_U_iso_or_equiv
_atom_site_adp_type
_atom_site_occupancy
_atom_site_symmetry_multiplicity
_atom_site_calc_flag
_atom_site_refinement_flags
Gd1 Gd 0.698236(12) 0.14347(2) 0.5000 0.00458(7) Uani 1 2 d S
O1W O 0.83374(14) 0.1244(3) 0.34365(19) 0.0145(4) Uani 1 1 d D
H1A H 0.844(2) 0.216(3) 0.274(2) 0.022 Uiso 1 1 d D
H1B H 0.851(2) -0.0082(18) 0.318(3) 0.022 Uiso 1 1 d D
O2W O 0.52475(19) 0.2828(4) 0.5000 0.0143(6) Uani 1 2 d SD
H2A H 0.477(2) 0.229(5) 0.441(3) 0.021 Uiso 0.75 1 d PD
H2B H 0.522(4) 0.4262(16) 0.5000 0.021 Uiso 0.50 2 d SPD
O1 O 0.60834(12) -0.0611(3) 0.66811(16) 0.0091(4) Uani 1 1 d .
O2 O 0.63638(14) 0.2523(3) 0.72941(18) 0.0169(4) Uani 1 1 d .
O3 O 0.76716(18) -0.0132(4) 1.0000 0.0130(5) Uani 1 2 d S
O4 O 0.73183(19) 0.3153(4) 1.0000 0.0110(5) Uani 1 2 d S
C1 C 0.60064(17) 0.0814(4) 0.7519(2) 0.0078(5) Uani 1 1 d .
C2 C 0.54851(17) 0.0405(3) 0.8808(2) 0.0062(5) Uani 1 1 d .
C3 C 0.5973(3) 0.0789(5) 1.0000 0.0058(5) Uani 1 2 d S
C4 C 0.7076(2) 0.1356(5) 1.0000 0.0058(5) Uani 1 2 d S

loop_
_atom_site_aniso_label
_atom_site_aniso_U_11
_atom_site_aniso_U_22
_atom_site_aniso_U_33
_atom_site_aniso_U_23
_atom_site_aniso_U_13
_atom_site_aniso_U_12
Gd1 0.00498(10) 0.00551(10) 0.00326(10) 0.000 0.000 -0.00131(6)
O1W 0.0177(9) 0.0118(9) 0.0140(10) -0.0006(8) 0.0089(8) -0.0030(7)
O2W 0.0149(14) 0.0119(13) 0.0162(14) 0.000 0.000 -0.0017(11)
O1 0.0101(8) 0.0111(9) 0.0062(8) -0.0001(7) 0.0020(7) 0.0010(7)
O2 0.0257(10) 0.0166(10) 0.0084(9) -0.0036(8) 0.0055(8) -0.0116(8)
O3 0.0067(11) 0.0075(12) 0.0247(14) 0.000 0.000 -0.0003(10)
O4 0.0098(12) 0.0074(12) 0.0158(13) 0.000 0.000 -0.0007(10)
C1 0.0036(11) 0.0132(12) 0.0064(12) 0.0010(10) -0.0022(10) -0.0001(10)
C2 0.0065(11) 0.0052(11) 0.0070(11) 0.0002(9) 0.0015(10) 0.0009(9)
C3 0.0073(13) 0.0058(12) 0.0044(11) 0.000 0.000 0.0009(10)
C4 0.0073(13) 0.0058(12) 0.0044(11) 0.000 0.000 0.0009(10)

loop_
_atom_type_symbol
_atom_type_description
_atom_type_scat_dispersion_real
_atom_type_scat_dispersion_imag
_atom_type_scat_source
C C 0.0033 0.0016 'International Tables Vol C Tables 4.2.6.8 and 6.1.1.4'
H H 0.0000 0.0000 'International Tables Vol C Tables 4.2.6.8 and 6.1.1.4'
O O 0.0106 0.0060 'International Tables Vol C Tables 4.2.6.8 and 6.1.1.4'
Gd Gd -0.1653 3.9035 'International Tables Vol C Tables 4.2.6.8 and 6.1.1.4'

loop_
_geom_angle_atom_site_label_1
_geom_angle_atom_site_label_2
_geom_angle_atom_site_label_3
_geom_angle
_geom_angle_site_symmetry_1
_geom_angle_site_symmetry_3
O3 Gd1 O4 145.07(9) 3_656 3_646
O3 Gd1 O1W 84.29(6) 3_656 6_556
O4 Gd1 O1W 69.73(6) 3_646 6_556
O3 Gd1 O1W 84.29(6) 3_656 .
O4 Gd1 O1W 69.73(6) 3_646 .
O1W Gd1 O1W 82.06(10) 6_556 .
O3 Gd1 O1 129.03(5) 3_656 6_556
O4 Gd1 O1 72.13(6) 3_646 6_556
O1W Gd1 O1 141.82(6) 6_556 6_556
O1W Gd1 O1 83.49(6) . 6_556
O3 Gd1 O1 129.03(5) 3_656 .
O4 Gd1 O1 72.13(6) 3_646 .
O1W Gd1 O1 83.49(6) 6_556 .
O1W Gd1 O1 141.82(6) . .
O1 Gd1 O1 86.50(8) 6_556 .
O3 Gd1 O2W 79.95(9) 3_656 .
O4 Gd1 O2W 134.98(9) 3_646 .
O1W Gd1 O2W 135.97(5) 6_556 .
O1W Gd1 O2W 135.97(5) . .
O1 Gd1 O2W 75.50(6) 6_556 .
O1 Gd1 O2W 75.50(6) . .
O3 Gd1 O2 77.90(5) 3_656 6_556
O4 Gd1 O2 112.63(4) 3_646 6_556
O1W Gd1 O2 148.31(6) 6_556 6_556
O1W Gd1 O2 70.35(7) . 6_556
O1 Gd1 O2 51.41(6) 6_556 6_556
O1 Gd1 O2 127.98(6) . 6_556
O2W Gd1 O2 66.24(5) . 6_556
O3 Gd1 O2 77.90(5) 3_656 .
O4 Gd1 O2 112.63(4) 3_646 .
O1W Gd1 O2 70.35(7) 6_556 .
O1W Gd1 O2 148.31(6) . .
O1 Gd1 O2 127.98(6) 6_556 .
O1 Gd1 O2 51.41(6) . .
O2W Gd1 O2 66.24(5) . .
O2 Gd1 O2 129.45(9) 6_556 .
O3 Gd1 C1 103.24(6) 3_656 6_556
O4 Gd1 C1 92.82(6) 3_646 6_556
O1W Gd1 C1 155.60(7) 6_556 6_556
O1W Gd1 C1 75.76(7) . 6_556
O1 Gd1 C1 25.92(6) 6_556 6_556
O1 Gd1 C1 107.93(6) . 6_556
O2W Gd1 C1 68.43(5) . 6_556
O2 Gd1 C1 25.49(6) 6_556 6_556
O2 Gd1 C1 133.68(6) . 6_556
O3 Gd1 C1 103.24(6) 3_656 .
O4 Gd1 C1 92.82(6) 3_646 .
O1W Gd1 C1 75.76(7) 6_556 .
O1W Gd1 C1 155.60(7) . .
O1 Gd1 C1 107.93(6) 6_556 .
O1 Gd1 C1 25.92(6) . .
O2W Gd1 C1 68.43(5) . .
O2 Gd1 C1 133.68(6) 6_556 .
O2 Gd1 C1 25.49(6) . .
C1 Gd1 C1 123.53(9) 6_556 .
Gd1 O1W H1A 124.6(17) . .
Gd1 O1W H1B 114.6(16) . .
H1A O1W H1B 110.7(14) . .
Gd1 O2W H2A 120(2) . .
Gd1 O2W H2B 114(3) . .
H2A O2W H2B 110.3(16) . .
C1 O1 Gd1 95.41(14) . .
C1 O2 Gd1 92.06(14) . .
C4 O3 Gd1 152.5(2) . 3_646
C4 O4 Gd1 171.9(2) . 3_656
O2 C1 O1 121.1(2) . .
O2 C1 C2 120.0(2) . .
O1 C1 C2 118.9(2) . .
O2 C1 Gd1 62.45(13) . .
O1 C1 Gd1 58.67(12) . .
C2 C1 Gd1 177.57(17) . .
C3 C2 C2 120.14(15) . 2_655
C3 C2 C1 120.0(2) . .
C2 C2 C1 119.84(12) 2_655 .
C2 C3 C2 119.7(3) . 6_557
C2 C3 C4 119.90(15) . .
C2 C3 C4 119.90(15) 6_557 .
O4 C4 O3 125.6(3) . .
O4 C4 C3 119.5(3) . .
O3 C4 C3 114.8(3) . .

loop_
_geom_bond_atom_site_label_1
_geom_bond_atom_site_label_2
_geom_bond_distance
_geom_bond_site_symmetry_2
Gd1 O3 2.309(3) 3_656
Gd1 O4 2.356(2) 3_646
Gd1 O1W 2.4067(18) 6_556
Gd1 O1W 2.4067(18) .
Gd1 O1 2.4792(16) 6_556
Gd1 O1 2.4792(16) .
Gd1 O2W 2.494(3) .
Gd1 O2 2.5636(18) 6_556
Gd1 O2 2.5636(18) .
Gd1 C1 2.890(2) 6_556
Gd1 C1 2.890(2) .
O1W H1A 0.941(10) .
O1W H1B 0.941(10) .
O2W H2A 0.945(10) .
O2W H2B 0.946(10) .
O1 C1 1.269(3) .
O2 C1 1.244(3) .
O3 C4 1.263(4) .
O3 Gd1 2.309(3) 3_646
O4 C4 1.227(4) .
O4 Gd1 2.356(2) 3_656
C1 C2 1.501(3) .
C2 C3 1.393(3) .
C2 C2 1.402(5) 2_655
C3 C2 1.393(3) 6_557
C3 C4 1.521(5) .

loop_
_geom_hbond_atom_site_label_D
_geom_hbond_atom_site_label_H
_geom_hbond_atom_site_label_A
_geom_hbond_distance_DH
_geom_hbond_distance_HA
_geom_hbond_distance_DA
_geom_hbond_angle_DHA
_geom_hbond_site_symmetry_A
O1W H1A O1 0.941(10) 1.923(13) 2.836(2) 163(3) 8_765
O1W H1B O2 0.941(10) 1.822(13) 2.739(2) 164(3) 8_755
O2W H2A O1 0.945(10) 1.931(12) 2.861(3) 167(3) 5_656
O2W H2B O2W 0.946(10) 2.01(2) 2.938(5) 165(5) 5_666

loop_
_geom_torsion_atom_site_label_1
_geom_torsion_atom_site_label_2
_geom_torsion_atom_site_label_3
_geom_torsion_atom_site_label_4
_geom_torsion
_geom_torsion_site_symmetry_1
_geom_torsion_site_symmetry_4
O3 Gd1 O1 C1 -6.56(16) 3_656 .
O4 Gd1 O1 C1 141.40(14) 3_646 .
O1W Gd1 O1 C1 70.64(14) 6_556 .
O1W Gd1 O1 C1 138.92(14) . .
O1 Gd1 O1 C1 -146.26(12) 6_556 .
O2W Gd1 O1 C1 -70.34(14) . .
O2 Gd1 O1 C1 -113.46(14) 6_556 .
O2 Gd1 O1 C1 0.63(13) . .
C1 Gd1 O1 C1 -131.47(16) 6_556 .
O3 Gd1 O2 C1 173.65(16) 3_656 .
O4 Gd1 O2 C1 -41.35(16) 3_646 .
O1W Gd1 O2 C1 -98.16(15) 6_556 .
O1W Gd1 O2 C1 -129.10(15) . .
O1 Gd1 O2 C1 43.12(17) 6_556 .
O1 Gd1 O2 C1 -0.64(13) . .
O2W Gd1 O2 C1 89.43(16) . .
O2 Gd1 O2 C1 110.64(15) 6_556 .
C1 Gd1 O2 C1 76.80(17) 6_556 .
Gd1 O2 C1 O1 1.1(2) . .
Gd1 O2 C1 C2 -179.63(19) . .
Gd1 O1 C1 O2 -1.2(2) . .
Gd1 O1 C1 C2 179.58(18) . .
O3 Gd1 C1 O2 -6.38(16) 3_656 .
O4 Gd1 C1 O2 142.37(15) 3_646 .
O1W Gd1 C1 O2 74.11(15) 6_556 .
O1W Gd1 C1 O2 99.4(2) . .
O1 Gd1 C1 O2 -145.51(14) 6_556 .
O1 Gd1 C1 O2 178.9(2) . .
O2W Gd1 C1 O2 -79.77(15) . .
O2 Gd1 C1 O2 -92.19(17) 6_556 .
C1 Gd1 C1 O2 -122.37(14) 6_556 .
O3 Gd1 C1 O1 174.77(13) 3_656 .
O4 Gd1 C1 O1 -36.48(14) 3_646 .
O1W Gd1 C1 O1 -104.74(14) 6_556 .
O1W Gd1 C1 O1 -79.5(2) . .
O1 Gd1 C1 O1 35.64(13) 6_556 .
O2W Gd1 C1 O1 101.38(15) . .
O2 Gd1 C1 O1 88.96(15) 6_556 .
O2 Gd1 C1 O1 -178.9(2) . .
C1 Gd1 C1 O1 58.78(18) 6_556 .
O2 C1 C2 C3 -54.5(3) . .
O1 C1 C2 C3 124.7(3) . .
O2 C1 C2 C2 126.9(3) . 2_655
O1 C1 C2 C2 -53.9(4) . 2_655
C2 C2 C3 C2 -1.4(5) 2_655 6_557
C1 C2 C3 C2 -180.0(2) . 6_557
C2 C2 C3 C4 170.6(3) 2_655 .
C1 C2 C3 C4 -8.0(4) . .
Gd1 O3 C4 O4 180.0 3_646 .
Gd1 O3 C4 C3 0.0 3_646 .
C2 C3 C4 O4 94.0(3) . .
C2 C3 C4 O4 -94.0(3) 6_557 .
C2 C3 C4 O3 -86.0(3) . .
C2 C3 C4 O3 86.0(3) 6_557 .
